data_4103964
loop_
_publ_author_name
'Soo Hyuk Choi'
'Ilia A. Guzei'
'Lara C. Spencer'
'Samuel H. Gellman'

_publ_contact_author_address
;
   2124 Chemistry Department
   University of Wisconsin-Madison
   1101 University Ave
   Madison, WI  53706
   USA
;
_publ_contact_author_email iguzei@chem.wisc.edu
_publ_contact_author_fax 608-262-0381
_publ_contact_author_name
;
Ilia A. Guzei
;
_publ_contact_author_phone 608-263-4694
_publ_section_title
;
 Crystallographic Characterization of Helical Secondary Structures in 2:1
 and 1:2 \a/\b-Peptides
;
_journal_name_full 'Journal of the American Chemical Society'
_journal_page_first 2917
_journal_page_last 2924
_journal_paper_doi 10.1021/ja808168y
_journal_volume 131
_journal_year 2009
_chemical_formula_moiety 'C44.50 H68 N6 O9.50'
_chemical_formula_sum 'C44.5 H68 N6 O9.5'
_chemical_formula_weight 839.05
_chemical_name_systematic
; 
 ? 
;
_space_group_IT_number 19
_symmetry_cell_setting orthorhombic
_symmetry_space_group_name_Hall 'P 2ac 2ab'
_symmetry_space_group_name_H-M 'P 21 21 21'
_atom_sites_solution_hydrogens geom
_atom_sites_solution_primary direct
_atom_sites_solution_secondary difmap
_audit_creation_method
;
manual editing of this CIF file 
created by SHELXTL Ver. 6.10 
;
_cell_angle_alpha 90.00
_cell_angle_beta 90.00
_cell_angle_gamma 90.00
_cell_formula_units_Z 8
_cell_length_a 17.5704(13)
_cell_length_b 19.5584(14)
_cell_length_c 26.6849(19)
_cell_measurement_reflns_used 999
_cell_measurement_temperature 100(2)
_cell_measurement_theta_max 26.42
_cell_measurement_theta_min 1.39
_cell_volume 9170.2(11)
_computing_cell_refinement 'Bruker SAINT Ver. 6.22'
_computing_data_collection 'Bruker SMART Ver. 5.622'
_computing_data_reduction 'Bruker SAINT Ver. 6.22'
_computing_molecular_graphics 'Bruker SHELXTL Ver. 6.10'
_computing_publication_material 'Bruker SHELXTL Ver. 6.10'
_computing_structure_refinement 'Bruker SHELXTL Ver. 6.10'
_computing_structure_solution 'Bruker SHELXTL Ver. 6.10'
_diffrn_ambient_temperature 100(2)
_diffrn_measured_fraction_theta_full 0.999
_diffrn_measured_fraction_theta_max 0.999
_diffrn_measurement_device_type 'Bruker CCD-1000 area detector'
_diffrn_measurement_method '0.30 degree omega scans'
_diffrn_radiation_monochromator graphite
_diffrn_radiation_source 'fine-focus sealed tube'
_diffrn_radiation_type MoK\a
_diffrn_radiation_wavelength 0.71073
_diffrn_reflns_av_R_equivalents 0.0601
_diffrn_reflns_av_sigmaI/netI 0.0648
_diffrn_reflns_limit_h_max 21
_diffrn_reflns_limit_h_min -22
_diffrn_reflns_limit_k_max 24
_diffrn_reflns_limit_k_min -24
_diffrn_reflns_limit_l_max 32
_diffrn_reflns_limit_l_min -33
_diffrn_reflns_number 65317
_diffrn_reflns_theta_full 26.42
_diffrn_reflns_theta_max 26.42
_diffrn_reflns_theta_min 1.39
_diffrn_standards_decay_% <1
_diffrn_standards_interval_count n/a
_diffrn_standards_interval_time n/a
_diffrn_standards_number n/a
_exptl_absorpt_coefficient_mu 0.086
_exptl_absorpt_correction_T_max 0.9898
_exptl_absorpt_correction_T_min 0.9609
_exptl_absorpt_correction_type multi-scan
_exptl_absorpt_process_details
;
multi-scan with SADABS  (Bruker-AXS, 2003)
;
_exptl_crystal_colour colorless
_exptl_crystal_density_diffrn 1.215
_exptl_crystal_density_meas ?
_exptl_crystal_density_method none
_exptl_crystal_description block
_exptl_crystal_F_000 3624
_exptl_crystal_size_max 0.47
_exptl_crystal_size_mid 0.30
_exptl_crystal_size_min 0.12
_refine_diff_density_max 1.006
_refine_diff_density_min -0.434
_refine_diff_density_rms 0.051
_refine_ls_abs_structure_details 'Flack H D (1983), Acta Cryst. A39, 876-881'
_refine_ls_abs_structure_Flack 0.8(7)
_refine_ls_extinction_method none
_refine_ls_goodness_of_fit_ref 1.034
_refine_ls_hydrogen_treatment constr
_refine_ls_matrix_type full
_refine_ls_number_parameters 1097
_refine_ls_number_reflns 18783
_refine_ls_number_restraints 6
_refine_ls_restrained_S_all 1.033
_refine_ls_R_factor_all 0.0865
_refine_ls_R_factor_gt 0.0541
_refine_ls_shift/su_max 0.002
_refine_ls_shift/su_mean 0.000
_refine_ls_structure_factor_coef Fsqd
_refine_ls_weighting_details 'calc w=1/[\s^2^(Fo^2^)+(0.0673P)^2^+3.2833P] where P=(Fo^2^+2Fc^2^)/3'
_refine_ls_weighting_scheme calc
_refine_ls_wR_factor_gt 0.1262
_refine_ls_wR_factor_ref 0.1435
_reflns_number_gt 13851
_reflns_number_total 18783
_reflns_threshold_expression >2sigma(I)
_cod_data_source_file ja808168y_si_007.cif
_cod_data_source_block gellman32
_cod_depositor_comments
;
The following automatic conversions were performed:

'_exptl_crystal_density_meas' value 'not measured' was changed to '?'
- the value is perceived as not measured.

Automatic conversion script
Id: cif_fix_values 3008 2015-01-20 13:52:24Z robertas 
;
_cod_original_formula_sum 'C44.50 H68 N6 O9.50'
_cod_database_code 4103964

loop_
_symmetry_equiv_pos_as_xyz
'x, y, z'
'-x+1/2, -y, z+1/2'
'-x, y+1/2, -z+1/2'
'x+1/2, -y+1/2, -z'

loop_
_atom_site_label
_atom_site_type_symbol
_atom_site_fract_x
_atom_site_fract_y
_atom_site_fract_z
_atom_site_U_iso_or_equiv
_atom_site_adp_type
_atom_site_occupancy
_atom_site_symmetry_multiplicity
_atom_site_calc_flag
_atom_site_refinement_flags
_atom_site_disorder_assembly
_atom_site_disorder_group
O1 O 0.60619(13) 0.38902(11) -0.10759(8) 0.0313(5) Uani 1 1 d . . .
O2 O 0.62137(13) 0.41131(12) -0.18946(8) 0.0359(5) Uani 1 1 d . . .
O3 O 0.48669(14) 0.50212(14) -0.13400(8) 0.0441(6) Uani 1 1 d . . .
O4 O 0.44589(13) 0.34503(11) -0.04762(8) 0.0364(5) Uani 1 1 d . . .
O5 O 0.64941(13) 0.49206(11) 0.00685(7) 0.0303(5) Uani 1 1 d . . .
O6 O 0.48061(13) 0.53493(10) 0.08157(7) 0.0295(5) Uani 1 1 d . . .
O7 O 0.54672(13) 0.37541(11) 0.15962(8) 0.0351(5) Uani 1 1 d . . .
O8 O 0.64303(12) 0.52189(10) 0.23373(7) 0.0247(5) Uani 1 1 d . . .
O9 O 0.59011(12) 0.55690(9) 0.30736(7) 0.0238(4) Uani 1 1 d . . .
N1 N 0.59343(14) 0.52421(12) -0.08934(9) 0.0256(6) Uani 1 1 d . . .
H1 H 0.6127 0.5406 -0.0614 0.031 Uiso 1 1 calc R . .
N2 N 0.44632(14) 0.43884(12) 0.00203(9) 0.0248(5) Uani 1 1 d . . .
H2 H 0.4559 0.4542 0.0324 0.030 Uiso 1 1 calc R . .
N3 N 0.60179(14) 0.42141(13) 0.06652(9) 0.0259(6) Uani 1 1 d . . .
H3 H 0.5893 0.4182 0.0984 0.031 Uiso 1 1 calc R . .
N4 N 0.58443(15) 0.53147(13) 0.13100(9) 0.0283(6) Uani 1 1 d . . .
H4 H 0.6015 0.5274 0.1618 0.034 Uiso 1 1 calc R . .
N5 N 0.45694(14) 0.41364(12) 0.21232(8) 0.0225(5) Uani 1 1 d . . .
H5 H 0.4369 0.4104 0.2424 0.027 Uiso 1 1 calc R . .
N6 N 0.60542(14) 0.44623(11) 0.29340(8) 0.0224(5) Uani 1 1 d . . .
H6 H 0.5855 0.4416 0.3234 0.027 Uiso 1 1 calc R . .
C1 C 0.6668(2) 0.23088(16) -0.16432(13) 0.0355(8) Uani 1 1 d . . .
H1 H 0.6287 0.2285 -0.1895 0.043 Uiso 1 1 calc R . .
C2 C 0.7300(2) 0.18945(18) -0.16795(14) 0.0423(9) Uani 1 1 d . . .
H2 H 0.7348 0.1584 -0.1951 0.051 Uiso 1 1 calc R . .
C3 C 0.7866(2) 0.19325(18) -0.13164(16) 0.0482(10) Uani 1 1 d . . .
H3 H 0.8303 0.1648 -0.1339 0.058 Uiso 1 1 calc R . .
C4 C 0.7792(2) 0.23864(18) -0.09212(15) 0.0435(9) Uani 1 1 d . . .
H4 H 0.8180 0.2418 -0.0674 0.052 Uiso 1 1 calc R . .
C5 C 0.71522(19) 0.27914(17) -0.08878(13) 0.0357(8) Uani 1 1 d . . .
H5 H 0.7101 0.3099 -0.0614 0.043 Uiso 1 1 calc R . .
C6 C 0.65782(18) 0.27593(16) -0.12475(12) 0.0303(7) Uani 1 1 d . . .
C7 C 0.58739(19) 0.31821(16) -0.11991(13) 0.0346(8) Uani 1 1 d . . .
H7A H 0.5587 0.3169 -0.1518 0.042 Uiso 1 1 calc R . .
H7B H 0.5545 0.2988 -0.0933 0.042 Uiso 1 1 calc R . .
C8 C 0.62185(17) 0.42999(16) -0.14628(11) 0.0267(7) Uani 1 1 d . . .
C9 C 0.64497(19) 0.50123(15) -0.12897(11) 0.0280(7) Uani 1 1 d . . .
C10 C 0.6431(2) 0.55065(19) -0.17303(12) 0.0420(9) Uani 1 1 d . . .
H10A H 0.5917 0.5518 -0.1872 0.063 Uiso 1 1 calc R . .
H10B H 0.6792 0.5354 -0.1987 0.063 Uiso 1 1 calc R . .
H10C H 0.6573 0.5965 -0.1615 0.063 Uiso 1 1 calc R . .
C11 C 0.72500(19) 0.49707(18) -0.10667(13) 0.0367(8) Uani 1 1 d . . .
H11A H 0.7395 0.5418 -0.0932 0.055 Uiso 1 1 calc R . .
H11B H 0.7612 0.4836 -0.1328 0.055 Uiso 1 1 calc R . .
H11C H 0.7257 0.4631 -0.0797 0.055 Uiso 1 1 calc R . .
C12 C 0.51745(19) 0.52098(17) -0.09451(11) 0.0310(7) Uani 1 1 d . . .
C13 C 0.47094(17) 0.54182(15) -0.04965(11) 0.0263(7) Uani 1 1 d . . .
H13 H 0.5061 0.5512 -0.0210 0.032 Uiso 1 1 calc R . .
C14 C 0.4209(2) 0.60482(16) -0.05820(13) 0.0363(8) Uani 1 1 d . . .
H14A H 0.4513 0.6474 -0.0571 0.044 Uiso 1 1 calc R . .
H14B H 0.3939 0.6021 -0.0907 0.044 Uiso 1 1 calc R . .
C15 C 0.36555(19) 0.60106(16) -0.01450(12) 0.0329(8) Uani 1 1 d . . .
H15A H 0.3901 0.6159 0.0171 0.039 Uiso 1 1 calc R . .
H15B H 0.3201 0.6298 -0.0207 0.039 Uiso 1 1 calc R . .
C16 C 0.34473(18) 0.52604(17) -0.01259(14) 0.0359(8) Uani 1 1 d . . .
H16A H 0.2988 0.5172 -0.0331 0.043 Uiso 1 1 calc R . .
H16B H 0.3341 0.5119 0.0223 0.043 Uiso 1 1 calc R . .
C17 C 0.41353(17) 0.48610(15) -0.03361(11) 0.0266(7) Uani 1 1 d . . .
H17 H 0.3970 0.4601 -0.0640 0.032 Uiso 1 1 calc R . .
C18 C 0.46323(17) 0.37322(15) -0.00776(12) 0.0270(7) Uani 1 1 d . . .
C19 C 0.50678(17) 0.33735(15) 0.03344(12) 0.0274(7) Uani 1 1 d . A .
H19 H 0.4824 0.3490 0.0662 0.033 Uiso 1 1 calc R . .
C20 C 0.5115(2) 0.25958(17) 0.02930(15) 0.0453(9) Uani 1 1 d D . .
H20A H 0.4641 0.2376 0.0413 0.068 Uiso 0.511(12) 1 calc PR A 1
H20B H 0.5215 0.2450 -0.0056 0.068 Uiso 0.511(12) 1 calc PR A 1
H20C H 0.4838 0.2379 0.0574 0.068 Uiso 0.489(12) 1 calc PR A 2
H20D H 0.4883 0.2441 -0.0026 0.068 Uiso 0.489(12) 1 calc PR A 2
C21 C 0.5772(3) 0.2435(3) 0.0628(3) 0.040(3) Uani 0.511(12) 1 d PD A 1
H21A H 0.5988 0.1982 0.0542 0.048 Uiso 0.511(12) 1 calc PR A 1
H21B H 0.5606 0.2426 0.0982 0.048 Uiso 0.511(12) 1 calc PR A 1
C21D C 0.5938(2) 0.2403(3) 0.0310(3) 0.040(2) Uani 0.489(12) 1 d PD A 2
H21C H 0.6007 0.1979 0.0506 0.048 Uiso 0.489(12) 1 calc PR A 2
H21D H 0.6133 0.2325 -0.0034 0.048 Uiso 0.489(12) 1 calc PR A 2
C22 C 0.63543(19) 0.29821(16) 0.05507(13) 0.0362(8) Uani 1 1 d D . .
H22A H 0.6741 0.2833 0.0304 0.054 Uiso 0.511(12) 1 calc PR A 1
H22B H 0.6613 0.3092 0.0870 0.054 Uiso 0.511(12) 1 calc PR A 1
H22C H 0.6894 0.2993 0.0445 0.054 Uiso 0.489(12) 1 calc PR A 2
H22D H 0.6329 0.2953 0.0921 0.054 Uiso 0.489(12) 1 calc PR A 2
C23 C 0.59151(17) 0.36109(15) 0.03535(11) 0.0260(7) Uani 1 1 d . A .
H23 H 0.6091 0.3716 0.0006 0.031 Uiso 1 1 calc R . .
C24 C 0.62875(17) 0.48146(16) 0.05036(11) 0.0258(7) Uani 1 1 d . . .
C25 C 0.64019(19) 0.53713(18) 0.09025(11) 0.0346(8) Uani 1 1 d . . .
C26 C 0.7187(2) 0.5257(3) 0.11294(14) 0.0591(12) Uani 1 1 d . . .
H26A H 0.7303 0.5627 0.1364 0.089 Uiso 1 1 calc R . .
H26B H 0.7569 0.5250 0.0862 0.089 Uiso 1 1 calc R . .
H26C H 0.7194 0.4819 0.1308 0.089 Uiso 1 1 calc R . .
C27 C 0.6355(3) 0.60832(18) 0.06593(14) 0.0533(11) Uani 1 1 d . . .
H27A H 0.5842 0.6155 0.0524 0.080 Uiso 1 1 calc R . .
H27B H 0.6727 0.6114 0.0387 0.080 Uiso 1 1 calc R . .
H27C H 0.6465 0.6434 0.0911 0.080 Uiso 1 1 calc R . .
C28 C 0.50916(18) 0.53220(14) 0.12392(11) 0.0251(7) Uani 1 1 d . . .
C29 C 0.46019(18) 0.52827(14) 0.16996(11) 0.0265(7) Uani 1 1 d . . .
H29 H 0.4924 0.5368 0.2002 0.032 Uiso 1 1 calc R . .
C30 C 0.3950(2) 0.58020(18) 0.16901(13) 0.0391(8) Uani 1 1 d . . .
H30A H 0.4118 0.6251 0.1821 0.047 Uiso 1 1 calc R . .
H30B H 0.3749 0.5862 0.1346 0.047 Uiso 1 1 calc R . .
C31 C 0.3358(2) 0.5479(2) 0.20321(17) 0.0588(11) Uani 1 1 d . . .
H31A H 0.3492 0.5550 0.2389 0.071 Uiso 1 1 calc R . .
H31B H 0.2848 0.5676 0.1969 0.071 Uiso 1 1 calc R . .
C32 C 0.33721(18) 0.47418(18) 0.19039(12) 0.0339(8) Uani 1 1 d . . .
H32A H 0.3023 0.4646 0.1622 0.041 Uiso 1 1 calc R . .
H32B H 0.3213 0.4463 0.2195 0.041 Uiso 1 1 calc R . .
C33 C 0.41993(17) 0.45726(15) 0.17557(11) 0.0247(6) Uani 1 1 d . . .
H33 H 0.4199 0.4336 0.1424 0.030 Uiso 1 1 calc R . .
C34 C 0.52028(16) 0.37824(14) 0.20225(10) 0.0209(6) Uani 1 1 d . . .
C35 C 0.55865(17) 0.34370(14) 0.24562(11) 0.0229(6) Uani 1 1 d . . .
H35 H 0.5210 0.3360 0.2732 0.027 Uiso 1 1 calc R . .
C36 C 0.59846(18) 0.27634(15) 0.23264(12) 0.0280(7) Uani 1 1 d . . .
H36A H 0.5610 0.2390 0.2283 0.034 Uiso 1 1 calc R . .
H36B H 0.6287 0.2809 0.2015 0.034 Uiso 1 1 calc R . .
C37 C 0.64976(19) 0.26310(15) 0.27767(12) 0.0313(7) Uani 1 1 d . . .
H37A H 0.6952 0.2365 0.2676 0.038 Uiso 1 1 calc R . .
H37B H 0.6220 0.2374 0.3039 0.038 Uiso 1 1 calc R . .
C38 C 0.67291(17) 0.33410(14) 0.29693(11) 0.0246(7) Uani 1 1 d . . .
H38A H 0.7282 0.3417 0.2922 0.029 Uiso 1 1 calc R . .
H38B H 0.6607 0.3388 0.3330 0.029 Uiso 1 1 calc R . .
C39 C 0.62638(16) 0.38554(14) 0.26548(10) 0.0209(6) Uani 1 1 d . . .
H39 H 0.6581 0.3999 0.2362 0.025 Uiso 1 1 calc R . .
C40 C 0.61558(16) 0.50957(14) 0.27471(10) 0.0191(6) Uani 1 1 d . . .
C41 C 0.60555(17) 0.63024(14) 0.29870(11) 0.0236(6) Uani 1 1 d . . .
C42 C 0.56948(18) 0.66370(15) 0.34400(11) 0.0279(7) Uani 1 1 d . . .
H42A H 0.5145 0.6552 0.3437 0.042 Uiso 1 1 calc R . .
H42B H 0.5789 0.7131 0.3430 0.042 Uiso 1 1 calc R . .
H42C H 0.5917 0.6445 0.3746 0.042 Uiso 1 1 calc R . .
C43 C 0.5671(2) 0.65460(16) 0.25102(12) 0.0384(9) Uani 1 1 d . . .
H43A H 0.5932 0.6350 0.2219 0.058 Uiso 1 1 calc R . .
H43B H 0.5696 0.7046 0.2493 0.058 Uiso 1 1 calc R . .
H43C H 0.5138 0.6400 0.2511 0.058 Uiso 1 1 calc R . .
C44 C 0.69044(19) 0.64247(18) 0.29774(15) 0.0442(10) Uani 1 1 d . . .
H44A H 0.7127 0.6279 0.3297 0.066 Uiso 1 1 calc R . .
H44B H 0.7004 0.6913 0.2926 0.066 Uiso 1 1 calc R . .
H44C H 0.7132 0.6162 0.2703 0.066 Uiso 1 1 calc R . .
O1A O 0.09150(12) 0.53627(10) -0.11010(7) 0.0248(5) Uani 1 1 d . . .
O2A O 0.11576(12) 0.56436(11) -0.19020(7) 0.0293(5) Uani 1 1 d . . .
O3A O -0.02498(11) 0.64435(10) -0.12884(7) 0.0250(5) Uani 1 1 d . . .
O4A O -0.03427(14) 0.48059(11) -0.02970(8) 0.0385(6) Uani 1 1 d . . .
O5A O 0.15471(11) 0.65806(10) 0.01215(7) 0.0242(5) Uani 1 1 d . . .
O6A O -0.01692(11) 0.69033(10) 0.08511(7) 0.0247(5) Uani 1 1 d . . .
O7A O 0.05866(13) 0.54405(11) 0.16582(7) 0.0328(5) Uani 1 1 d . . .
O8A O 0.13940(12) 0.69819(10) 0.24316(7) 0.0235(4) Uani 1 1 d . . .
O9A O 0.08460(12) 0.72872(10) 0.31742(7) 0.0256(5) Uani 1 1 d . . .
N1A N 0.08062(13) 0.66774(11) -0.08405(8) 0.0194(5) Uani 1 1 d . . .
H1A H 0.0997 0.6822 -0.0554 0.023 Uiso 1 1 calc R . .
N2A N -0.03904(14) 0.57950(12) 0.01345(9) 0.0245(5) Uani 1 1 d . . .
H2A H -0.0261 0.6005 0.0413 0.029 Uiso 1 1 calc R . .
N3A N 0.11718(13) 0.58783(12) 0.07502(8) 0.0219(5) Uani 1 1 d . . .
H3A H 0.1041 0.5862 0.1068 0.026 Uiso 1 1 calc R . .
N4A N 0.08648(13) 0.70072(12) 0.13495(9) 0.0220(5) Uani 1 1 d . . .
H4A H 0.1036 0.7007 0.1659 0.026 Uiso 1 1 calc R . .
N5A N -0.03449(13) 0.57731(13) 0.21792(9) 0.0244(5) Uani 1 1 d . . .
H5A H -0.0543 0.5733 0.2481 0.029 Uiso 1 1 calc R . .
N6A N 0.10127(13) 0.61913(12) 0.30106(9) 0.0217(5) Uani 1 1 d . . .
H6A H 0.0761 0.6130 0.3292 0.026 Uiso 1 1 calc R . .
C1A C 0.15973(18) 0.37394(15) -0.15711(12) 0.0282(7) Uani 1 1 d . . .
H1A H 0.1293 0.3710 -0.1865 0.034 Uiso 1 1 calc R . .
C2A C 0.22180(18) 0.33071(16) -0.15119(12) 0.0325(8) Uani 1 1 d . . .
H2A H 0.2334 0.2982 -0.1765 0.039 Uiso 1 1 calc R . .
C3A C 0.26624(18) 0.33438(15) -0.10936(13) 0.0315(7) Uani 1 1 d . . .
H3A H 0.3087 0.3047 -0.1057 0.038 Uiso 1 1 calc R . .
C4A C 0.24931(18) 0.38137(15) -0.07248(12) 0.0286(7) Uani 1 1 d . . .
H4A H 0.2802 0.3839 -0.0433 0.034 Uiso 1 1 calc R . .
C5A C 0.18776(17) 0.42490(15) -0.07767(11) 0.0253(7) Uani 1 1 d . . .
H5A H 0.1767 0.4572 -0.0521 0.030 Uiso 1 1 calc R . .
C6A C 0.14198(17) 0.42153(14) -0.12014(11) 0.0253(7) Uani 1 1 d . . .
C7A C 0.07333(17) 0.46646(15) -0.12509(12) 0.0286(7) Uani 1 1 d . . .
H7A1 H 0.0555 0.4662 -0.1603 0.034 Uiso 1 1 calc R . .
H7A2 H 0.0318 0.4485 -0.1037 0.034 Uiso 1 1 calc R . .
C8A C 0.11078(16) 0.57971(15) -0.14635(10) 0.0216(6) Uani 1 1 d . . .
C9A C 0.13203(16) 0.64985(15) -0.12517(10) 0.0217(6) Uani 1 1 d . . .
C10A C 0.12905(19) 0.70375(16) -0.16645(11) 0.0306(7) Uani 1 1 d . . .
H10D H 0.0763 0.7099 -0.1774 0.046 Uiso 1 1 calc R . .
H10E H 0.1602 0.6888 -0.1949 0.046 Uiso 1 1 calc R . .
H10F H 0.1488 0.7472 -0.1536 0.046 Uiso 1 1 calc R . .
C11A C 0.21270(17) 0.64420(17) -0.10410(11) 0.0278(7) Uani 1 1 d . . .
H11D H 0.2288 0.6888 -0.0911 0.042 Uiso 1 1 calc R . .
H11E H 0.2476 0.6297 -0.1307 0.042 Uiso 1 1 calc R . .
H11F H 0.2135 0.6105 -0.0770 0.042 Uiso 1 1 calc R . .
C12A C 0.00476(16) 0.66251(14) -0.08926(10) 0.0196(6) Uani 1 1 d . . .
C13A C -0.04143(16) 0.67967(14) -0.04294(11) 0.0231(6) Uani 1 1 d . . .
H13A H -0.0065 0.6974 -0.0164 0.028 Uiso 1 1 calc R . .
C14A C -0.10335(18) 0.73227(17) -0.05266(11) 0.0312(7) Uani 1 1 d . . .
H14C H -0.1314 0.7222 -0.0840 0.037 Uiso 1 1 calc R . .
H14D H -0.0822 0.7791 -0.0545 0.037 Uiso 1 1 calc R . .
C15A C -0.15431(18) 0.72301(17) -0.00622(12) 0.0331(8) Uani 1 1 d . . .
H15C H -0.1308 0.7441 0.0238 0.040 Uiso 1 1 calc R . .
H15D H -0.2052 0.7435 -0.0117 0.040 Uiso 1 1 calc R . .
C16A C -0.15990(18) 0.64559(18) -0.00044(13) 0.0360(8) Uani 1 1 d . . .
H16C H -0.2044 0.6277 -0.0190 0.043 Uiso 1 1 calc R . .
H16D H -0.1652 0.6330 0.0353 0.043 Uiso 1 1 calc R . .
C17A C -0.08485(16) 0.61632(15) -0.02235(11) 0.0244(6) Uani 1 1 d . . .
H17A H -0.0974 0.5852 -0.0509 0.029 Uiso 1 1 calc R . .
C18A C -0.01520(18) 0.51538(15) 0.00668(11) 0.0265(7) Uani 1 1 d . . .
C19A C 0.03785(18) 0.48816(14) 0.04655(11) 0.0264(7) Uani 1 1 d . . .
H19A H 0.0134 0.4952 0.0800 0.032 Uiso 1 1 calc R . .
C20A C 0.0568(2) 0.41267(16) 0.04096(13) 0.0381(8) Uani 1 1 d . . .
H20E H 0.0145 0.3836 0.0532 0.046 Uiso 1 1 calc R . .
H20F H 0.0678 0.4009 0.0056 0.046 Uiso 1 1 calc R . .
C21A C 0.1261(3) 0.40467(19) 0.0731(2) 0.0698(14) Uani 1 1 d . . .
H21A H 0.1112 0.3954 0.1082 0.084 Uiso 1 1 calc R . .
H21B H 0.1575 0.3660 0.0610 0.084 Uiso 1 1 calc R . .
C22A C 0.17026(19) 0.47003(17) 0.06996(14) 0.0368(8) Uani 1 1 d . . .
H22E H 0.2158 0.4640 0.0486 0.044 Uiso 1 1 calc R . .
H22F H 0.1870 0.4846 0.1037 0.044 Uiso 1 1 calc R . .
C23A C 0.11641(17) 0.52368(15) 0.04697(11) 0.0248(6) Uani 1 1 d . . .
H23A H 0.1324 0.5329 0.0116 0.030 Uiso 1 1 calc R . .
C24A C 0.13609(16) 0.64863(15) 0.05633(10) 0.0208(6) Uani 1 1 d . . .
C25A C 0.14121(17) 0.70798(15) 0.09391(10) 0.0234(6) Uani 1 1 d . . .
C26A C 0.22047(17) 0.70444(18) 0.11776(12) 0.0327(8) Uani 1 1 d . . .
H26D H 0.2281 0.7443 0.1395 0.049 Uiso 1 1 calc R . .
H26E H 0.2592 0.7042 0.0914 0.049 Uiso 1 1 calc R . .
H26F H 0.2248 0.6625 0.1377 0.049 Uiso 1 1 calc R . .
C27A C 0.1299(2) 0.77647(15) 0.06697(11) 0.0316(7) Uani 1 1 d . . .
H27D H 0.0778 0.7791 0.0539 0.047 Uiso 1 1 calc R . .
H27E H 0.1661 0.7801 0.0392 0.047 Uiso 1 1 calc R . .
H27F H 0.1384 0.8140 0.0906 0.047 Uiso 1 1 calc R . .
C28A C 0.01085(17) 0.69404(14) 0.12733(11) 0.0217(6) Uani 1 1 d . . .
C29A C -0.03845(16) 0.69073(15) 0.17394(11) 0.0235(6) Uani 1 1 d . . .
H29A H -0.0072 0.7026 0.2040 0.028 Uiso 1 1 calc R . .
C30A C -0.10658(18) 0.74064(17) 0.16981(12) 0.0339(8) Uani 1 1 d . . .
H30C H -0.1089 0.7710 0.1994 0.041 Uiso 1 1 calc R . .
H30D H -0.1022 0.7692 0.1393 0.041 Uiso 1 1 calc R . .
C31A C -0.1768(2) 0.6953(2) 0.16715(17) 0.0626(12) Uani 1 1 d . . .
H31C H -0.2217 0.7189 0.1815 0.075 Uiso 1 1 calc R . .
H31D H -0.1881 0.6823 0.1321 0.075 Uiso 1 1 calc R . .
C32A C -0.15620(18) 0.6340(2) 0.19764(14) 0.0413(9) Uani 1 1 d . . .
H32C H -0.1901 0.5949 0.1901 0.050 Uiso 1 1 calc R . .
H32D H -0.1587 0.6441 0.2340 0.050 Uiso 1 1 calc R . .
C33A C -0.07437(17) 0.61931(16) 0.18103(11) 0.0262(7) Uani 1 1 d . . .
H33A H -0.0752 0.5949 0.1481 0.031 Uiso 1 1 calc R . .
C34A C 0.03043(17) 0.54479(14) 0.20813(10) 0.0230(6) Uani 1 1 d . . .
C35A C 0.06968(17) 0.51199(14) 0.25219(10) 0.0204(6) Uani 1 1 d . . .
H35A H 0.0313 0.5001 0.2785 0.025 Uiso 1 1 calc R . .
C36A C 0.11793(17) 0.44912(15) 0.23974(11) 0.0248(6) Uani 1 1 d . . .
H36C H 0.1499 0.4573 0.2098 0.030 Uiso 1 1 calc R . .
H36D H 0.0855 0.4085 0.2338 0.030 Uiso 1 1 calc R . .
C37A C 0.16700(17) 0.43980(15) 0.28671(11) 0.0257(7) Uani 1 1 d . . .
H37C H 0.2164 0.4185 0.2780 0.031 Uiso 1 1 calc R . .
H37D H 0.1407 0.4105 0.3115 0.031 Uiso 1 1 calc R . .
C38A C 0.17906(17) 0.51219(15) 0.30786(12) 0.0276(7) Uani 1 1 d . . .
H38C H 0.1619 0.5147 0.3432 0.033 Uiso 1 1 calc R . .
H38D H 0.2335 0.5251 0.3063 0.033 Uiso 1 1 calc R . .
C39A C 0.13107(16) 0.55958(14) 0.27468(10) 0.0208(6) Uani 1 1 d . . .
H39A H 0.1640 0.5762 0.2467 0.025 Uiso 1 1 calc R . .
C40A C 0.11099(15) 0.68307(14) 0.28384(10) 0.0193(6) Uani 1 1 d . . .
C41A C 0.09161(18) 0.80265(14) 0.30971(12) 0.0274(7) Uani 1 1 d . . .
C42A C 0.0515(2) 0.83172(17) 0.35531(13) 0.0370(8) Uani 1 1 d . . .
H42D H -0.0018 0.8170 0.3553 0.056 Uiso 1 1 calc R . .
H42E H 0.0539 0.8818 0.3543 0.056 Uiso 1 1 calc R . .
H42F H 0.0766 0.8152 0.3858 0.056 Uiso 1 1 calc R . .
C43A C 0.17443(18) 0.82369(16) 0.30929(13) 0.0325(8) Uani 1 1 d . . .
H43D H 0.1981 0.8109 0.3412 0.049 Uiso 1 1 calc R . .
H43E H 0.1781 0.8733 0.3047 0.049 Uiso 1 1 calc R . .
H43F H 0.2007 0.8005 0.2817 0.049 Uiso 1 1 calc R . .
C44A C 0.0512(2) 0.82452(16) 0.26195(12) 0.0346(8) Uani 1 1 d . . .
H44D H 0.0791 0.8070 0.2328 0.052 Uiso 1 1 calc R . .
H44E H 0.0492 0.8745 0.2604 0.052 Uiso 1 1 calc R . .
H44F H -0.0006 0.8061 0.2618 0.052 Uiso 1 1 calc R . .
O1S O 0.8597(3) 0.3783(2) -0.02659(16) 0.0997(12) Uiso 1 1 d . . .
H1S H 0.8669 0.4126 -0.0449 0.149 Uiso 1 1 calc R . .
C1S C 0.8223(4) 0.3981(4) 0.0165(3) 0.136(3) Uiso 1 1 d . . .
H1S1 H 0.8541 0.4304 0.0352 0.205 Uiso 1 1 calc R . .
H1S2 H 0.8122 0.3578 0.0373 0.205 Uiso 1 1 calc R . .
H1S3 H 0.7741 0.4201 0.0076 0.205 Uiso 1 1 calc R . .

loop_
_atom_site_aniso_label
_atom_site_aniso_U_11
_atom_site_aniso_U_22
_atom_site_aniso_U_33
_atom_site_aniso_U_23
_atom_site_aniso_U_13
_atom_site_aniso_U_12
O1 0.0370(13) 0.0308(12) 0.0260(11) -0.0026(9) -0.0004(10) -0.0064(10)
O2 0.0330(13) 0.0521(14) 0.0227(12) -0.0055(11) -0.0058(10) 0.0069(11)
O3 0.0368(14) 0.0714(18) 0.0241(12) -0.0042(12) -0.0087(11) 0.0081(13)
O4 0.0357(13) 0.0307(12) 0.0428(14) -0.0118(11) -0.0073(11) 0.0017(10)
O5 0.0337(12) 0.0403(13) 0.0169(11) 0.0018(9) 0.0017(9) -0.0052(10)
O6 0.0407(13) 0.0269(11) 0.0208(11) 0.0008(9) -0.0043(10) 0.0031(10)
O7 0.0405(13) 0.0414(13) 0.0235(12) 0.0030(10) 0.0122(10) 0.0068(11)
O8 0.0315(12) 0.0233(10) 0.0192(10) 0.0026(8) 0.0062(9) -0.0019(9)
O9 0.0300(11) 0.0179(9) 0.0236(10) -0.0002(8) 0.0042(9) -0.0010(8)
N1 0.0297(15) 0.0277(13) 0.0195(13) 0.0006(10) -0.0018(11) -0.0029(11)
N2 0.0288(14) 0.0234(13) 0.0222(13) -0.0024(10) -0.0046(11) -0.0010(11)
N3 0.0308(14) 0.0326(14) 0.0145(12) 0.0016(10) 0.0021(11) 0.0022(12)
N4 0.0304(15) 0.0381(15) 0.0165(12) 0.0004(11) 0.0012(11) -0.0064(12)
N5 0.0247(13) 0.0256(12) 0.0173(12) 0.0004(10) -0.0002(10) 0.0014(11)
N6 0.0339(14) 0.0182(12) 0.0149(12) 0.0020(9) 0.0048(11) 0.0046(10)
C1 0.0373(19) 0.0337(18) 0.0356(19) -0.0076(15) 0.0063(16) -0.0143(16)
C2 0.045(2) 0.0305(19) 0.051(2) -0.0114(17) 0.0152(19) -0.0093(16)
C3 0.040(2) 0.0280(18) 0.077(3) 0.0006(19) 0.014(2) -0.0031(16)
C4 0.038(2) 0.0349(19) 0.057(2) 0.0056(18) -0.0032(18) -0.0079(16)
C5 0.0341(19) 0.0355(18) 0.0375(19) -0.0047(15) 0.0081(16) -0.0105(15)
C6 0.0322(18) 0.0278(16) 0.0310(18) -0.0017(14) 0.0059(14) -0.0099(14)
C7 0.0319(18) 0.0305(17) 0.042(2) -0.0111(15) 0.0018(16) -0.0083(14)
C8 0.0218(16) 0.0391(18) 0.0193(15) -0.0009(14) -0.0022(13) 0.0027(14)
C9 0.0343(18) 0.0302(16) 0.0195(15) 0.0009(13) 0.0001(14) 0.0001(14)
C10 0.052(2) 0.045(2) 0.0283(18) 0.0101(16) 0.0070(17) -0.0006(18)
C11 0.0312(19) 0.045(2) 0.0345(18) -0.0064(16) 0.0028(15) -0.0064(15)
C12 0.0351(19) 0.0366(18) 0.0212(16) 0.0047(13) -0.0058(14) 0.0032(15)
C13 0.0270(16) 0.0299(16) 0.0219(15) -0.0017(13) -0.0062(13) 0.0042(13)
C14 0.041(2) 0.0309(17) 0.0370(19) 0.0028(14) -0.0062(16) 0.0035(15)
C15 0.0293(18) 0.0335(18) 0.0359(18) -0.0063(14) -0.0056(15) 0.0069(14)
C16 0.0248(17) 0.0368(18) 0.046(2) 0.0003(16) -0.0037(15) 0.0039(15)
C17 0.0251(16) 0.0295(16) 0.0252(16) -0.0011(13) -0.0043(13) 0.0026(13)
C18 0.0214(16) 0.0244(15) 0.0352(18) -0.0029(14) 0.0034(14) -0.0010(12)
C19 0.0282(17) 0.0249(16) 0.0290(17) 0.0038(13) 0.0068(14) 0.0009(13)
C20 0.051(2) 0.0248(17) 0.060(2) 0.0077(17) 0.004(2) 0.0020(16)
C21 0.048(5) 0.026(4) 0.045(6) 0.008(3) 0.011(4) 0.016(3)
C21D 0.062(5) 0.030(4) 0.028(5) 0.003(3) 0.016(4) 0.011(4)
C22 0.0350(19) 0.0375(19) 0.0362(19) 0.0068(15) 0.0035(16) 0.0115(15)
C23 0.0277(16) 0.0277(16) 0.0225(15) 0.0018(12) 0.0050(13) 0.0031(13)
C24 0.0206(15) 0.0352(17) 0.0215(16) 0.0031(13) -0.0010(13) -0.0020(13)
C25 0.0316(18) 0.048(2) 0.0239(17) -0.0077(15) 0.0037(14) -0.0100(16)
C26 0.035(2) 0.105(4) 0.037(2) -0.022(2) 0.0014(18) -0.018(2)
C27 0.082(3) 0.038(2) 0.040(2) -0.0085(17) 0.027(2) -0.026(2)
C28 0.0359(18) 0.0153(14) 0.0241(16) -0.0004(12) 0.0013(14) 0.0006(12)
C29 0.0315(17) 0.0243(15) 0.0236(15) -0.0021(12) 0.0002(14) 0.0008(13)
C30 0.046(2) 0.0341(18) 0.0370(19) 0.0026(15) 0.0095(17) 0.0142(16)
C31 0.047(2) 0.065(3) 0.065(3) -0.005(2) 0.014(2) 0.011(2)
C32 0.0270(17) 0.047(2) 0.0276(17) 0.0086(15) -0.0019(14) 0.0020(15)
C33 0.0258(16) 0.0293(16) 0.0189(15) 0.0004(12) -0.0036(13) -0.0012(13)
C34 0.0246(16) 0.0212(14) 0.0171(14) 0.0007(11) 0.0034(12) -0.0017(12)
C35 0.0228(16) 0.0221(14) 0.0237(15) 0.0007(12) 0.0044(12) -0.0031(12)
C36 0.0276(17) 0.0201(15) 0.0362(18) -0.0010(13) 0.0022(14) -0.0018(13)
C37 0.0329(18) 0.0218(15) 0.0392(19) 0.0058(14) 0.0017(15) 0.0025(14)
C38 0.0227(16) 0.0266(15) 0.0244(16) 0.0020(13) 0.0025(13) 0.0047(12)
C39 0.0239(16) 0.0189(14) 0.0200(15) 0.0008(11) 0.0009(12) 0.0003(12)
C40 0.0170(14) 0.0234(15) 0.0170(14) -0.0009(11) -0.0029(12) -0.0019(11)
C41 0.0233(16) 0.0174(14) 0.0301(16) -0.0005(12) 0.0014(13) -0.0013(12)
C42 0.0296(17) 0.0236(15) 0.0305(17) -0.0045(13) 0.0013(14) -0.0028(13)
C43 0.061(2) 0.0248(16) 0.0294(18) -0.0005(14) -0.0022(17) 0.0106(16)
C44 0.0243(18) 0.0386(19) 0.070(3) -0.0206(19) 0.0158(18) -0.0099(15)
O1A 0.0282(11) 0.0225(10) 0.0237(11) -0.0035(8) -0.0008(9) -0.0011(9)
O2A 0.0317(12) 0.0384(12) 0.0177(11) -0.0065(9) -0.0057(9) 0.0048(10)
O3A 0.0235(11) 0.0326(11) 0.0188(10) -0.0024(9) -0.0058(9) 0.0024(9)
O4A 0.0606(16) 0.0258(11) 0.0291(12) -0.0056(10) -0.0056(12) -0.0063(11)
O5A 0.0238(11) 0.0346(12) 0.0140(10) 0.0014(9) -0.0006(8) -0.0022(9)
O6A 0.0266(11) 0.0306(11) 0.0171(10) -0.0015(8) -0.0030(9) 0.0024(9)
O7A 0.0376(13) 0.0410(13) 0.0199(11) 0.0056(9) 0.0076(10) 0.0082(11)
O8A 0.0266(11) 0.0245(10) 0.0193(10) 0.0018(8) 0.0022(9) -0.0007(9)
O9A 0.0314(12) 0.0222(10) 0.0231(11) -0.0009(8) 0.0059(9) 0.0024(9)
N1A 0.0204(13) 0.0212(12) 0.0165(12) -0.0028(9) -0.0046(10) 0.0007(10)
N2A 0.0289(14) 0.0265(13) 0.0179(12) -0.0012(10) -0.0028(11) -0.0010(11)
N3A 0.0262(14) 0.0253(13) 0.0141(11) 0.0000(10) 0.0034(10) 0.0008(10)
N4A 0.0214(13) 0.0313(13) 0.0132(11) 0.0011(10) 0.0000(10) -0.0010(11)
N5A 0.0207(13) 0.0368(14) 0.0157(12) 0.0043(11) 0.0019(10) -0.0002(11)
N6A 0.0226(13) 0.0211(12) 0.0215(12) 0.0020(10) 0.0061(10) 0.0032(10)
C1A 0.0288(17) 0.0269(16) 0.0289(17) -0.0060(13) 0.0023(14) -0.0084(13)
C2A 0.0298(18) 0.0277(17) 0.0400(19) -0.0136(15) 0.0102(15) -0.0053(14)
C3A 0.0240(17) 0.0217(15) 0.049(2) -0.0005(15) 0.0075(15) 0.0016(13)
C4A 0.0243(16) 0.0277(16) 0.0337(18) 0.0009(14) -0.0018(14) -0.0034(13)
C5A 0.0255(16) 0.0243(15) 0.0263(16) -0.0055(13) 0.0041(13) -0.0022(13)
C6A 0.0266(16) 0.0194(14) 0.0300(17) -0.0012(12) 0.0066(14) -0.0056(12)
C7A 0.0234(16) 0.0269(16) 0.0353(18) -0.0059(13) -0.0027(14) -0.0028(13)
C8A 0.0175(15) 0.0276(15) 0.0197(15) 0.0023(12) -0.0047(12) 0.0054(12)
C9A 0.0208(15) 0.0261(15) 0.0182(14) -0.0024(12) -0.0006(12) 0.0005(12)
C10A 0.0315(18) 0.0338(17) 0.0264(16) 0.0064(14) -0.0024(14) -0.0035(14)
C11A 0.0224(16) 0.0388(18) 0.0223(15) -0.0004(14) 0.0003(13) -0.0028(14)
C12A 0.0238(16) 0.0186(14) 0.0163(14) -0.0013(11) -0.0035(12) 0.0038(11)
C13A 0.0183(15) 0.0274(15) 0.0237(15) -0.0039(12) -0.0026(12) 0.0031(12)
C14A 0.0306(17) 0.0351(17) 0.0280(17) -0.0004(14) -0.0052(14) 0.0151(14)
C15A 0.0262(17) 0.047(2) 0.0256(17) -0.0074(15) -0.0011(14) 0.0137(15)
C16A 0.0175(16) 0.050(2) 0.041(2) -0.0079(16) 0.0047(14) -0.0026(15)
C17A 0.0182(15) 0.0301(16) 0.0249(16) -0.0036(13) -0.0017(12) -0.0033(13)
C18A 0.0334(18) 0.0235(15) 0.0226(16) -0.0011(12) 0.0059(13) -0.0093(13)
C19A 0.0342(18) 0.0232(15) 0.0217(15) 0.0027(12) 0.0054(13) 0.0012(13)
C20A 0.047(2) 0.0278(16) 0.0396(19) 0.0083(15) 0.0006(17) 0.0005(15)
C21A 0.082(3) 0.029(2) 0.098(4) 0.018(2) -0.037(3) 0.002(2)
C22A 0.0334(19) 0.0355(18) 0.041(2) 0.0035(16) 0.0054(16) 0.0129(15)
C23A 0.0304(16) 0.0248(15) 0.0193(15) 0.0020(12) 0.0066(13) 0.0033(13)
C24A 0.0155(14) 0.0322(16) 0.0147(14) 0.0022(12) -0.0034(12) -0.0022(12)
C25A 0.0199(15) 0.0327(16) 0.0177(15) 0.0000(12) 0.0029(12) -0.0038(13)
C26A 0.0215(16) 0.051(2) 0.0254(17) -0.0040(15) -0.0031(13) -0.0091(15)
C27A 0.043(2) 0.0252(16) 0.0271(17) 0.0002(13) 0.0089(15) -0.0066(15)
C28A 0.0268(16) 0.0181(14) 0.0201(15) 0.0008(12) -0.0004(13) 0.0001(12)
C29A 0.0195(15) 0.0305(16) 0.0205(15) -0.0008(12) -0.0011(12) 0.0021(12)
C30A 0.0342(19) 0.0377(18) 0.0296(17) 0.0014(14) 0.0046(15) 0.0112(15)
C31A 0.033(2) 0.087(3) 0.068(3) 0.023(3) 0.003(2) 0.013(2)
C32A 0.0195(17) 0.060(2) 0.045(2) 0.0154(18) -0.0038(15) -0.0038(16)
C33A 0.0239(16) 0.0326(16) 0.0221(16) 0.0061(13) -0.0058(13) -0.0034(13)
C34A 0.0243(16) 0.0243(15) 0.0204(15) 0.0004(12) 0.0020(13) -0.0038(12)
C35A 0.0224(15) 0.0197(14) 0.0192(14) 0.0035(11) 0.0048(12) -0.0004(12)
C36A 0.0247(16) 0.0229(15) 0.0267(16) -0.0001(12) 0.0013(13) 0.0007(12)
C37A 0.0260(16) 0.0242(15) 0.0268(16) 0.0038(13) 0.0031(13) 0.0015(13)
C38A 0.0229(16) 0.0277(16) 0.0323(17) 0.0028(14) -0.0025(14) 0.0022(13)
C39A 0.0187(15) 0.0219(14) 0.0218(15) 0.0027(12) 0.0031(12) -0.0002(12)
C40A 0.0127(13) 0.0250(15) 0.0202(15) -0.0001(12) -0.0011(12) 0.0015(11)
C41A 0.0280(17) 0.0203(14) 0.0339(17) -0.0013(13) 0.0049(14) 0.0015(13)
C42A 0.0348(19) 0.0313(17) 0.045(2) -0.0081(15) 0.0055(16) 0.0006(15)
C43A 0.0302(18) 0.0233(16) 0.044(2) -0.0006(14) 0.0032(16) -0.0018(13)
C44A 0.040(2) 0.0250(16) 0.0391(19) 0.0031(14) -0.0014(16) 0.0062(15)

loop_
_atom_type_symbol
_atom_type_description
_atom_type_scat_dispersion_real
_atom_type_scat_dispersion_imag
_atom_type_scat_source
C C 0.0033 0.0016 'International Tables Vol C Tables 4.2.6.8 and 6.1.1.4'
H H 0.0000 0.0000 'International Tables Vol C Tables 4.2.6.8 and 6.1.1.4'
N N 0.0061 0.0033 'International Tables Vol C Tables 4.2.6.8 and 6.1.1.4'
O O 0.0106 0.0060 'International Tables Vol C Tables 4.2.6.8 and 6.1.1.4'

loop_
_geom_angle_atom_site_label_1
_geom_angle_atom_site_label_2
_geom_angle_atom_site_label_3
_geom_angle
C8 O1 C7 116.2(2)
C40 O9 C41 120.3(2)
C12 N1 C9 121.8(3)
C12 N1 H1 119.1
C9 N1 H1 119.1
C18 N2 C17 124.8(3)
C18 N2 H2 117.6
C17 N2 H2 117.6
C24 N3 C23 124.9(2)
C24 N3 H3 117.6
C23 N3 H3 117.6
C28 N4 C25 123.7(3)
C28 N4 H4 118.1
C25 N4 H4 118.1
C34 N5 C33 122.7(2)
C34 N5 H5 118.6
C33 N5 H5 118.6
C40 N6 C39 122.0(2)
C40 N6 H6 119.0
C39 N6 H6 119.0
C2 C1 C6 121.3(3)
C2 C1 H1 119.3
C6 C1 H1 119.3
C1 C2 C3 119.7(3)
C1 C2 H2 120.1
C3 C2 H2 120.1
C4 C3 C2 119.9(4)
C4 C3 H3 120.1
C2 C3 H3 120.1
C5 C4 C3 119.6(4)
C5 C4 H4 120.2
C3 C4 H4 120.2
C4 C5 C6 121.3(3)
C4 C5 H5 119.3
C6 C5 H5 119.3
C1 C6 C5 118.1(3)
C1 C6 C7 120.9(3)
C5 C6 C7 121.0(3)
O1 C7 C6 110.9(3)
O1 C7 H7A 109.5
C6 C7 H7A 109.5
O1 C7 H7B 109.5
C6 C7 H7B 109.5
H7A C7 H7B 108.0
O2 C8 O1 123.7(3)
O2 C8 C9 124.6(3)
O1 C8 C9 111.7(2)
N1 C9 C10 110.5(3)
N1 C9 C8 109.6(2)
C10 C9 C8 109.9(3)
N1 C9 C11 107.7(2)
C10 C9 C11 110.7(3)
C8 C9 C11 108.3(3)
C9 C10 H10A 109.5
C9 C10 H10B 109.5
H10A C10 H10B 109.5
C9 C10 H10C 109.5
H10A C10 H10C 109.5
H10B C10 H10C 109.5
C9 C11 H11A 109.5
C9 C11 H11B 109.5
H11A C11 H11B 109.5
C9 C11 H11C 109.5
H11A C11 H11C 109.5
H11B C11 H11C 109.5
O3 C12 N1 122.3(3)
O3 C12 C13 121.3(3)
N1 C12 C13 116.4(3)
C12 C13 C14 114.3(3)
C12 C13 C17 112.6(2)
C14 C13 C17 103.5(2)
C12 C13 H13 108.8
C14 C13 H13 108.8
C17 C13 H13 108.8
C15 C14 C13 102.4(3)
C15 C14 H14A 111.3
C13 C14 H14A 111.3
C15 C14 H14B 111.3
C13 C14 H14B 111.3
H14A C14 H14B 109.2
C16 C15 C14 103.1(3)
C16 C15 H15A 111.1
C14 C15 H15A 111.1
C16 C15 H15B 111.1
C14 C15 H15B 111.1
H15A C15 H15B 109.1
C15 C16 C17 106.8(3)
C15 C16 H16A 110.4
C17 C16 H16A 110.4
C15 C16 H16B 110.4
C17 C16 H16B 110.4
H16A C16 H16B 108.6
N2 C17 C16 113.4(3)
N2 C17 C13 111.9(2)
C16 C17 C13 104.8(2)
N2 C17 H17 108.9
C16 C17 H17 108.9
C13 C17 H17 108.9
O4 C18 N2 122.6(3)
O4 C18 C19 122.9(3)
N2 C18 C19 114.5(3)
C18 C19 C20 115.9(3)
C18 C19 C23 111.6(2)
C20 C19 C23 104.3(2)
C18 C19 H19 108.2
C20 C19 H19 108.2
C23 C19 H19 108.2
C21 C20 C21D 35.0(3)
C21 C20 C19 102.0(3)
C21D C20 C19 107.5(3)
C21 C20 H20A 111.4
C21D C20 H20A 133.9
C19 C20 H20A 111.4
C21 C20 H20B 111.4
C21D C20 H20B 77.5
C19 C20 H20B 111.4
H20A C20 H20B 109.2
C21 C20 H20C 80.6
C21D C20 H20C 110.2
C19 C20 H20C 110.2
H20A C20 H20C 32.3
H20B C20 H20C 132.6
C21 C20 H20D 140.0
C21D C20 H20D 110.2
C19 C20 H20D 110.2
H20A C20 H20D 78.4
H20B C20 H20D 34.6
H20C C20 H20D 108.5
C20 C21 C22 107.2(3)
C20 C21 H21A 110.3
C22 C21 H21A 110.3
C20 C21 H21B 110.3
C22 C21 H21B 110.3
H21A C21 H21B 108.5
C22 C21D C20 107.2(3)
C22 C21D H21C 110.3
C20 C21D H21C 110.3
C22 C21D H21D 110.3
C20 C21D H21D 110.3
H21C C21D H21D 108.5
C21D C22 C21 35.0(3)
C21D C22 C23 102.2(3)
C21 C22 C23 106.0(3)
C21D C22 H22A 80.1
C21 C22 H22A 110.5
C23 C22 H22A 110.5
C21D C22 H22B 139.5
C21 C22 H22B 110.5
C23 C22 H22B 110.5
H22A C22 H22B 108.7
C21D C22 H22C 111.3
C21 C22 H22C 135.3
C23 C22 H22C 111.3
H22A C22 H22C 32.7
H22B C22 H22C 78.5
C21D C22 H22D 111.3
C21 C22 H22D 77.9
C23 C22 H22D 111.3
H22A C22 H22D 132.6
H22B C22 H22D 34.3
H22C C22 H22D 109.2
N3 C23 C22 112.9(2)
N3 C23 C19 112.2(2)
C22 C23 C19 104.5(2)
N3 C23 H23 109.0
C22 C23 H23 109.0
C19 C23 H23 109.0
O5 C24 N3 123.7(3)
O5 C24 C25 119.6(3)
N3 C24 C25 116.4(3)
N4 C25 C26 107.4(3)
N4 C25 C24 111.9(3)
C26 C25 C24 106.8(3)
N4 C25 C27 110.2(3)
C26 C25 C27 110.5(3)
C24 C25 C27 110.0(3)
C25 C26 H26A 109.5
C25 C26 H26B 109.5
H26A C26 H26B 109.5
C25 C26 H26C 109.5
H26A C26 H26C 109.5
H26B C26 H26C 109.5
C25 C27 H27A 109.5
C25 C27 H27B 109.5
H27A C27 H27B 109.5
C25 C27 H27C 109.5
H27A C27 H27C 109.5
H27B C27 H27C 109.5
O6 C28 N4 122.1(3)
O6 C28 C29 121.1(3)
N4 C28 C29 116.8(3)
C28 C29 C30 112.4(3)
C28 C29 C33 112.5(2)
C30 C29 C33 104.6(3)
C28 C29 H29 109.1
C30 C29 H29 109.1
C33 C29 H29 109.1
C31 C30 C29 103.1(3)
C31 C30 H30A 111.2
C29 C30 H30A 111.2
C31 C30 H30B 111.2
C29 C30 H30B 111.2
H30A C30 H30B 109.1
C32 C31 C30 104.7(3)
C32 C31 H31A 110.8
C30 C31 H31A 110.8
C32 C31 H31B 110.8
C30 C31 H31B 110.8
H31A C31 H31B 108.9
C31 C32 C33 106.5(3)
C31 C32 H32A 110.4
C33 C32 H32A 110.4
C31 C32 H32B 110.4
C33 C32 H32B 110.4
H32A C32 H32B 108.6
N5 C33 C32 112.0(2)
N5 C33 C29 112.5(2)
C32 C33 C29 105.1(2)
N5 C33 H33 109.0
C32 C33 H33 109.0
C29 C33 H33 109.0
O7 C34 N5 121.5(3)
O7 C34 C35 121.6(3)
N5 C34 C35 116.9(2)
C34 C35 C36 114.7(2)
C34 C35 C39 112.0(2)
C36 C35 C39 100.5(2)
C34 C35 H35 109.8
C36 C35 H35 109.8
C39 C35 H35 109.8
C37 C36 C35 103.8(2)
C37 C36 H36A 111.0
C35 C36 H36A 111.0
C37 C36 H36B 111.0
C35 C36 H36B 111.0
H36A C36 H36B 109.0
C36 C37 C38 105.5(2)
C36 C37 H37A 110.6
C38 C37 H37A 110.6
C36 C37 H37B 110.6
C38 C37 H37B 110.6
H37A C37 H37B 108.8
C37 C38 C39 105.5(2)
C37 C38 H38A 110.6
C39 C38 H38A 110.6
C37 C38 H38B 110.6
C39 C38 H38B 110.6
H38A C38 H38B 108.8
N6 C39 C35 114.6(2)
N6 C39 C38 112.9(2)
C35 C39 C38 104.5(2)
N6 C39 H39 108.2
C35 C39 H39 108.2
C38 C39 H39 108.2
O8 C40 N6 124.5(3)
O8 C40 O9 125.1(3)
N6 C40 O9 110.4(2)
O9 C41 C44 109.7(2)
O9 C41 C42 102.6(2)
C44 C41 C42 111.0(3)
O9 C41 C43 110.7(2)
C44 C41 C43 112.1(3)
C42 C41 C43 110.3(2)
C41 C42 H42A 109.5
C41 C42 H42B 109.5
H42A C42 H42B 109.5
C41 C42 H42C 109.5
H42A C42 H42C 109.5
H42B C42 H42C 109.5
C41 C43 H43A 109.5
C41 C43 H43B 109.5
H43A C43 H43B 109.5
C41 C43 H43C 109.5
H43A C43 H43C 109.5
H43B C43 H43C 109.5
C41 C44 H44A 109.5
C41 C44 H44B 109.5
H44A C44 H44B 109.5
C41 C44 H44C 109.5
H44A C44 H44C 109.5
H44B C44 H44C 109.5
C8A O1A C7A 117.0(2)
C40A O9A C41A 122.1(2)
C12A N1A C9A 121.1(2)
C12A N1A H1A 119.5
C9A N1A H1A 119.5
C18A N2A C17A 123.7(2)
C18A N2A H2A 118.1
C17A N2A H2A 118.1
C24A N3A C23A 125.3(2)
C24A N3A H3A 117.4
C23A N3A H3A 117.4
C28A N4A C25A 122.9(2)
C28A N4A H4A 118.6
C25A N4A H4A 118.6
C34A N5A C33A 123.2(2)
C34A N5A H5A 118.4
C33A N5A H5A 118.4
C40A N6A C39A 122.2(2)
C40A N6A H6A 118.9
C39A N6A H6A 118.9
C2A C1A C6A 120.2(3)
C2A C1A H1A 119.9
C6A C1A H1A 119.9
C3A C2A C1A 120.7(3)
C3A C2A H2A 119.7
C1A C2A H2A 119.7
C2A C3A C4A 119.7(3)
C2A C3A H3A 120.1
C4A C3A H3A 120.1
C3A C4A C5A 120.5(3)
C3A C4A H4A 119.8
C5A C4A H4A 119.8
C4A C5A C6A 120.3(3)
C4A C5A H5A 119.9
C6A C5A H5A 119.9
C5A C6A C1A 118.7(3)
C5A C6A C7A 120.6(3)
C1A C6A C7A 120.7(3)
O1A C7A C6A 110.4(2)
O1A C7A H7A1 109.6
C6A C7A H7A1 109.6
O1A C7A H7A2 109.6
C6A C7A H7A2 109.6
H7A1 C7A H7A2 108.1
O2A C8A O1A 124.2(3)
O2A C8A C9A 124.2(3)
O1A C8A C9A 111.5(2)
N1A C9A C10A 110.8(2)
N1A C9A C11A 108.3(2)
C10A C9A C11A 110.3(2)
N1A C9A C8A 109.9(2)
C10A C9A C8A 110.2(2)
C11A C9A C8A 107.3(2)
C9A C10A H10D 109.5
C9A C10A H10E 109.5
H10D C10A H10E 109.5
C9A C10A H10F 109.5
H10D C10A H10F 109.5
H10E C10A H10F 109.5
C9A C11A H11D 109.5
C9A C11A H11E 109.5
H11D C11A H11E 109.5
C9A C11A H11F 109.5
H11D C11A H11F 109.5
H11E C11A H11F 109.5
O3A C12A N1A 122.1(3)
O3A C12A C13A 122.4(3)
N1A C12A C13A 115.4(2)
C12A C13A C14A 113.2(2)
C12A C13A C17A 112.0(2)
C14A C13A C17A 104.4(2)
C12A C13A H13A 109.0
C14A C13A H13A 109.0
C17A C13A H13A 109.0
C13A C14A C15A 101.5(2)
C13A C14A H14C 111.5
C15A C14A H14C 111.5
C13A C14A H14D 111.5
C15A C14A H14D 111.5
H14C C14A H14D 109.3
C16A C15A C14A 103.6(3)
C16A C15A H15C 111.0
C14A C15A H15C 111.0
C16A C15A H15D 111.0
C14A C15A H15D 111.0
H15C C15A H15D 109.0
C15A C16A C17A 105.9(3)
C15A C16A H16C 110.6
C17A C16A H16C 110.6
C15A C16A H16D 110.6
C17A C16A H16D 110.6
H16C C16A H16D 108.7
N2A C17A C16A 114.1(3)
N2A C17A C13A 111.0(2)
C16A C17A C13A 104.8(2)
N2A C17A H17A 108.9
C16A C17A H17A 108.9
C13A C17A H17A 108.9
O4A C18A N2A 122.7(3)
O4A C18A C19A 121.9(3)
N2A C18A C19A 115.4(3)
C18A C19A C20A 114.1(3)
C18A C19A C23A 113.4(2)
C20A C19A C23A 104.0(3)
C18A C19A H19A 108.4
C20A C19A H19A 108.4
C23A C19A H19A 108.4
C21A C20A C19A 102.9(3)
C21A C20A H20E 111.2
C19A C20A H20E 111.2
C21A C20A H20F 111.2
C19A C20A H20F 111.2
H20E C20A H20F 109.1
C22A C21A C20A 107.5(3)
C22A C21A H21A 110.2
C20A C21A H21A 110.2
C22A C21A H21B 110.2
C20A C21A H21B 110.2
H21A C21A H21B 108.5
C21A C22A C23A 106.6(3)
C21A C22A H22E 110.4
C23A C22A H22E 110.4
C21A C22A H22F 110.4
C23A C22A H22F 110.4
H22E C22A H22F 108.6
N3A C23A C22A 112.0(2)
N3A C23A C19A 113.4(2)
C22A C23A C19A 104.2(2)
N3A C23A H23A 109.0
C22A C23A H23A 109.0
C19A C23A H23A 109.0
O5A C24A N3A 123.8(3)
O5A C24A C25A 119.6(3)
N3A C24A C25A 116.4(2)
N4A C25A C26A 106.4(2)
N4A C25A C27A 110.5(2)
C26A C25A C27A 110.6(3)
N4A C25A C24A 112.1(2)
C26A C25A C24A 106.9(2)
C27A C25A C24A 110.3(2)
C25A C26A H26D 109.5
C25A C26A H26E 109.5
H26D C26A H26E 109.5
C25A C26A H26F 109.5
H26D C26A H26F 109.5
H26E C26A H26F 109.5
C25A C27A H27D 109.5
C25A C27A H27E 109.5
H27D C27A H27E 109.5
C25A C27A H27F 109.5
H27D C27A H27F 109.5
H27E C27A H27F 109.5
O6A C28A N4A 122.3(3)
O6A C28A C29A 121.5(3)
N4A C28A C29A 116.3(2)
C28A C29A C33A 111.9(2)
C28A C29A C30A 110.9(2)
C33A C29A C30A 105.2(2)
C28A C29A H29A 109.6
C33A C29A H29A 109.6
C30A C29A H29A 109.6
C31A C30A C29A 105.3(3)
C31A C30A H30C 110.7
C29A C30A H30C 110.7
C31A C30A H30D 110.7
C29A C30A H30D 110.7
H30C C30A H30D 108.8
C32A C31A C30A 104.2(3)
C32A C31A H31C 110.9
C30A C31A H31C 110.9
C32A C31A H31D 110.9
C30A C31A H31D 110.9
H31C C31A H31D 108.9
C31A C32A C33A 102.7(3)
C31A C32A H32C 111.2
C33A C32A H32C 111.2
C31A C32A H32D 111.2
C33A C32A H32D 111.2
H32C C32A H32D 109.1
N5A C33A C32A 111.1(2)
N5A C33A C29A 113.3(2)
C32A C33A C29A 104.5(3)
N5A C33A H33A 109.3
C32A C33A H33A 109.3
C29A C33A H33A 109.3
O7A C34A N5A 122.0(3)
O7A C34A C35A 121.7(3)
N5A C34A C35A 116.3(2)
C34A C35A C36A 115.2(2)
C34A C35A C39A 111.5(2)
C36A C35A C39A 100.5(2)
C34A C35A H35A 109.8
C36A C35A H35A 109.8
C39A C35A H35A 109.8
C35A C36A C37A 103.3(2)
C35A C36A H36C 111.1
C37A C36A H36C 111.1
C35A C36A H36D 111.1
C37A C36A H36D 111.1
H36C C36A H36D 109.1
C36A C37A C38A 105.6(2)
C36A C37A H37C 110.6
C38A C37A H37C 110.6
C36A C37A H37D 110.6
C38A C37A H37D 110.6
H37C C37A H37D 108.8
C39A C38A C37A 105.6(2)
C39A C38A H38C 110.6
C37A C38A H38C 110.6
C39A C38A H38D 110.6
C37A C38A H38D 110.6
H38C C38A H38D 108.8
N6A C39A C38A 113.7(2)
N6A C39A C35A 114.7(2)
C38A C39A C35A 104.1(2)
N6A C39A H39A 108.0
C38A C39A H39A 108.0
C35A C39A H39A 108.0
O8A C40A N6A 125.2(3)
O8A C40A O9A 124.5(3)
N6A C40A O9A 110.2(2)
O9A C41A C43A 110.5(2)
O9A C41A C42A 102.6(2)
C43A C41A C42A 110.5(3)
O9A C41A C44A 110.9(2)
C43A C41A C44A 111.5(3)
C42A C41A C44A 110.5(3)
C41A C42A H42D 109.5
C41A C42A H42E 109.5
H42D C42A H42E 109.5
C41A C42A H42F 109.5
H42D C42A H42F 109.5
H42E C42A H42F 109.5
C41A C43A H43D 109.5
C41A C43A H43E 109.5
H43D C43A H43E 109.5
C41A C43A H43F 109.5
H43D C43A H43F 109.5
H43E C43A H43F 109.5
C41A C44A H44D 109.5
C41A C44A H44E 109.5
H44D C44A H44E 109.5
C41A C44A H44F 109.5
H44D C44A H44F 109.5
H44E C44A H44F 109.5
C1S O1S H1S 109.5
O1S C1S H1S1 109.5
O1S C1S H1S2 109.5
H1S1 C1S H1S2 109.5
O1S C1S H1S3 109.5
H1S1 C1S H1S3 109.5
H1S2 C1S H1S3 109.5

loop_
_geom_bond_atom_site_label_1
_geom_bond_atom_site_label_2
_geom_bond_distance
O1 C8 1.336(4)
O1 C7 1.461(4)
O2 C8 1.209(3)
O3 C12 1.240(4)
O4 C18 1.236(4)
O5 C24 1.234(3)
O6 C28 1.238(3)
O7 C34 1.230(3)
O8 C40 1.219(3)
O9 C40 1.348(3)
O9 C41 1.478(3)
N1 C12 1.344(4)
N1 C9 1.463(4)
N1 H1 0.8800
N2 C18 1.343(4)
N2 C17 1.446(4)
N2 H2 0.8800
N3 C24 1.338(4)
N3 C23 1.455(4)
N3 H3 0.8800
N4 C28 1.336(4)
N4 C25 1.468(4)
N4 H4 0.8800
N5 C34 1.338(4)
N5 C33 1.453(4)
N5 H5 0.8800
N6 C40 1.347(4)
N6 C39 1.449(3)
N6 H6 0.8800
C1 C2 1.377(5)
C1 C6 1.384(4)
C1 H1 0.9500
C2 C3 1.391(5)
C2 H2 0.9500
C3 C4 1.385(5)
C3 H3 0.9500
C4 C5 1.378(5)
C4 H4 0.9500
C5 C6 1.394(5)
C5 H5 0.9500
C6 C7 1.494(5)
C7 H7A 0.9900
C7 H7B 0.9900
C8 C9 1.523(4)
C9 C10 1.523(4)
C9 C11 1.529(5)
C10 H10A 0.9800
C10 H10B 0.9800
C10 H10C 0.9800
C11 H11A 0.9800
C11 H11B 0.9800
C11 H11C 0.9800
C12 C13 1.506(4)
C13 C14 1.531(4)
C13 C17 1.545(4)
C13 H13 1.0000
C14 C15 1.520(5)
C14 H14A 0.9900
C14 H14B 0.9900
C15 C16 1.513(5)
C15 H15A 0.9900
C15 H15B 0.9900
C16 C17 1.545(4)
C16 H16A 0.9900
C16 H16B 0.9900
C17 H17 1.0000
C18 C19 1.512(4)
C19 C20 1.527(4)
C19 C23 1.560(4)
C19 H19 1.0000
C20 C21 1.495(4)
C20 C21D 1.495(4)
C20 H20A 0.9900
C20 H20B 0.9900
C20 H20C 0.9900
C20 H20D 0.9900
C21 C22 1.495(4)
C21 H21A 0.9900
C21 H21B 0.9900
C21D C22 1.494(4)
C21D H21C 0.9900
C21D H21D 0.9900
C22 C23 1.544(4)
C22 H22A 0.9900
C22 H22B 0.9900
C22 H22C 0.9900
C22 H22D 0.9900
C23 H23 1.0000
C24 C25 1.536(4)
C25 C26 1.523(5)
C25 C27 1.538(5)
C26 H26A 0.9800
C26 H26B 0.9800
C26 H26C 0.9800
C27 H27A 0.9800
C27 H27B 0.9800
C27 H27C 0.9800
C28 C29 1.502(4)
C29 C30 1.531(4)
C29 C33 1.566(4)
C29 H29 1.0000
C30 C31 1.522(5)
C30 H30A 0.9900
C30 H30B 0.9900
C31 C32 1.482(5)
C31 H31A 0.9900
C31 H31B 0.9900
C32 C33 1.542(4)
C32 H32A 0.9900
C32 H32B 0.9900
C33 H33 1.0000
C34 C35 1.500(4)
C35 C36 1.531(4)
C35 C39 1.538(4)
C35 H35 1.0000
C36 C37 1.524(4)
C36 H36A 0.9900
C36 H36B 0.9900
C37 C38 1.535(4)
C37 H37A 0.9900
C37 H37B 0.9900
C38 C39 1.544(4)
C38 H38A 0.9900
C38 H38B 0.9900
C39 H39 1.0000
C41 C44 1.511(4)
C41 C42 1.514(4)
C41 C43 1.517(4)
C42 H42A 0.9800
C42 H42B 0.9800
C42 H42C 0.9800
C43 H43A 0.9800
C43 H43B 0.9800
C43 H43C 0.9800
C44 H44A 0.9800
C44 H44B 0.9800
C44 H44C 0.9800
O1A C8A 1.331(3)
O1A C7A 1.458(3)
O2A C8A 1.211(3)
O3A C12A 1.231(3)
O4A C18A 1.232(3)
O5A C24A 1.237(3)
O6A C28A 1.230(3)
O7A C34A 1.233(3)
O8A C40A 1.231(3)
O9A C40A 1.347(3)
O9A C41A 1.466(3)
N1A C12A 1.344(4)
N1A C9A 1.464(4)
N1A H1A 0.8800
N2A C18A 1.334(4)
N2A C17A 1.442(4)
N2A H2A 0.8800
N3A C24A 1.332(4)
N3A C23A 1.461(4)
N3A H3A 0.8800
N4A C28A 1.351(4)
N4A C25A 1.464(4)
N4A H4A 0.8800
N5A C34A 1.332(4)
N5A C33A 1.461(4)
N5A H5A 0.8800
N6A C40A 1.343(4)
N6A C39A 1.458(4)
N6A H6A 0.8800
C1A C2A 1.389(5)
C1A C6A 1.392(4)
C1A H1A 0.9500
C2A C3A 1.364(5)
C2A H2A 0.9500
C3A C4A 1.379(4)
C3A H3A 0.9500
C4A C5A 1.383(4)
C4A H4A 0.9500
C5A C6A 1.391(4)
C5A H5A 0.9500
C6A C7A 1.498(4)
C7A H7A1 0.9900
C7A H7A2 0.9900
C8A C9A 1.530(4)
C9A C10A 1.526(4)
C9A C11A 1.529(4)
C10A H10D 0.9800
C10A H10E 0.9800
C10A H10F 0.9800
C11A H11D 0.9800
C11A H11E 0.9800
C11A H11F 0.9800
C12A C13A 1.516(4)
C13A C14A 1.520(4)
C13A C17A 1.555(4)
C13A H13A 1.0000
C14A C15A 1.540(4)
C14A H14C 0.9900
C14A H14D 0.9900
C15A C16A 1.525(5)
C15A H15C 0.9900
C15A H15D 0.9900
C16A C17A 1.552(4)
C16A H16C 0.9900
C16A H16D 0.9900
C17A H17A 1.0000
C18A C19A 1.511(4)
C19A C20A 1.521(4)
C19A C23A 1.545(4)
C19A H19A 1.0000
C20A C21A 1.498(5)
C20A H20E 0.9900
C20A H20F 0.9900
C21A C22A 1.498(5)
C21A H21A 0.9900
C21A H21B 0.9900
C22A C23A 1.540(4)
C22A H22E 0.9900
C22A H22F 0.9900
C23A H23A 1.0000
C24A C25A 1.537(4)
C25A C26A 1.533(4)
C25A C27A 1.533(4)
C26A H26D 0.9800
C26A H26E 0.9800
C26A H26F 0.9800
C27A H27D 0.9800
C27A H27E 0.9800
C27A H27F 0.9800
C28A C29A 1.517(4)
C29A C33A 1.544(4)
C29A C30A 1.549(4)
C29A H29A 1.0000
C30A C31A 1.521(5)
C30A H30C 0.9900
C30A H30D 0.9900
C31A C32A 1.494(5)
C31A H31C 0.9900
C31A H31D 0.9900
C32A C33A 1.532(4)
C32A H32C 0.9900
C32A H32D 0.9900
C33A H33A 1.0000
C34A C35A 1.507(4)
C35A C36A 1.530(4)
C35A C39A 1.546(4)
C35A H35A 1.0000
C36A C37A 1.532(4)
C36A H36C 0.9900
C36A H36D 0.9900
C37A C38A 1.539(4)
C37A H37C 0.9900
C37A H37D 0.9900
C38A C39A 1.534(4)
C38A H38C 0.9900
C38A H38D 0.9900
C39A H39A 1.0000
C41A C43A 1.512(4)
C41A C42A 1.517(4)
C41A C44A 1.520(4)
C42A H42D 0.9800
C42A H42E 0.9800
C42A H42F 0.9800
C43A H43D 0.9800
C43A H43E 0.9800
C43A H43F 0.9800
C44A H44D 0.9800
C44A H44E 0.9800
C44A H44F 0.9800
O1S C1S 1.380(8)
O1S H1S 0.8400
C1S H1S1 0.9800
C1S H1S2 0.9800
C1S H1S3 0.9800

loop_
_geom_hbond_atom_site_label_D
_geom_hbond_atom_site_label_H
_geom_hbond_atom_site_label_A
_geom_hbond_distance_DH
_geom_hbond_distance_HA
_geom_hbond_distance_DA
_geom_hbond_angle_DHA
_geom_hbond_site_symmetry_A
N1 H1 O5 0.88 2.15 2.820(3) 132.3 .
N2 H2 O6 0.88 2.10 2.898(3) 150.7 .
N3 H3 O7 0.88 1.98 2.814(3) 157.0 .
N4 H4 O8 0.88 2.05 2.934(3) 177.6 .
N5 H5 O2A 0.88 2.08 2.930(3) 161.8 2_565
N6 H6 O3A 0.88 2.36 3.073(3) 138.1 2_565
N1A H1A O5A 0.88 2.10 2.885(3) 148.0 .
N2A H2A O6A 0.88 2.12 2.917(3) 150.9 .
N2A H2A N3A 0.88 2.68 3.203(3) 118.9 .
N3A H3A O7A 0.88 1.95 2.768(3) 154.5 .
N4A H4A O8A 0.88 2.16 3.034(3) 176.7 .
N5A H5A O2 0.88 2.06 2.914(3) 162.1 2_565
O1S H1S O4A 0.84 2.22 2.736(5) 119.3 1_655

loop_
_geom_torsion_atom_site_label_1
_geom_torsion_atom_site_label_2
_geom_torsion_atom_site_label_3
_geom_torsion_atom_site_label_4
_geom_torsion
C6 C1 C2 C3 -0.9(5)
C1 C2 C3 C4 0.0(5)
C2 C3 C4 C5 0.8(5)
C3 C4 C5 C6 -0.7(5)
C2 C1 C6 C5 1.0(5)
C2 C1 C6 C7 -177.1(3)
C4 C5 C6 C1 -0.2(5)
C4 C5 C6 C7 177.8(3)
C8 O1 C7 C6 85.7(3)
C1 C6 C7 O1 -134.9(3)
C5 C6 C7 O1 47.1(4)
C7 O1 C8 O2 -0.3(4)
C7 O1 C8 C9 -176.8(3)
C12 N1 C9 C10 71.3(4)
C12 N1 C9 C8 -50.0(4)
C12 N1 C9 C11 -167.6(3)
O2 C8 C9 N1 139.2(3)
O1 C8 C9 N1 -44.4(3)
O2 C8 C9 C10 17.6(4)
O1 C8 C9 C10 -166.0(3)
O2 C8 C9 C11 -103.5(3)
O1 C8 C9 C11 72.9(3)
C9 N1 C12 O3 -4.2(5)
C9 N1 C12 C13 176.0(3)
O3 C12 C13 C14 -63.2(4)
N1 C12 C13 C14 116.6(3)
O3 C12 C13 C17 54.5(4)
N1 C12 C13 C17 -125.7(3)
C12 C13 C14 C15 164.0(3)
C17 C13 C14 C15 41.2(3)
C13 C14 C15 C16 -43.0(3)
C14 C15 C16 C17 28.4(3)
C18 N2 C17 C16 131.6(3)
C18 N2 C17 C13 -110.2(3)
C15 C16 C17 N2 119.4(3)
C15 C16 C17 C13 -2.9(3)
C12 C13 C17 N2 89.4(3)
C14 C13 C17 N2 -146.7(2)
C12 C13 C17 C16 -147.4(3)
C14 C13 C17 C16 -23.5(3)
C17 N2 C18 O4 -6.6(5)
C17 N2 C18 C19 172.0(3)
O4 C18 C19 C20 -14.7(4)
N2 C18 C19 C20 166.7(3)
O4 C18 C19 C23 104.5(3)
N2 C18 C19 C23 -74.1(3)
C18 C19 C20 C21 161.2(4)
C23 C19 C20 C21 38.1(4)
C18 C19 C20 C21D 125.4(4)
C23 C19 C20 C21D 2.2(5)
C21D C20 C21 C22 64.6(3)
C19 C20 C21 C22 -38.8(6)
C21 C20 C21D C22 -64.7(3)
C19 C20 C21D C22 21.4(6)
C20 C21D C22 C21 64.6(3)
C20 C21D C22 C23 -35.9(6)
C20 C21 C22 C21D -64.6(3)
C20 C21 C22 C23 23.9(6)
C24 N3 C23 C22 122.8(3)
C24 N3 C23 C19 -119.3(3)
C21D C22 C23 N3 158.8(4)
C21 C22 C23 N3 122.8(4)
C21D C22 C23 C19 36.5(4)
C21 C22 C23 C19 0.5(5)
C18 C19 C23 N3 87.5(3)
C20 C19 C23 N3 -146.6(3)
C18 C19 C23 C22 -149.8(3)
C20 C19 C23 C22 -23.9(3)
C23 N3 C24 O5 -1.4(5)
C23 N3 C24 C25 -176.0(3)
C28 N4 C25 C26 -173.3(3)
C28 N4 C25 C24 -56.4(4)
C28 N4 C25 C27 66.3(4)
O5 C24 C25 N4 153.5(3)
N3 C24 C25 N4 -31.7(4)
O5 C24 C25 C26 -89.3(4)
N3 C24 C25 C26 85.6(3)
O5 C24 C25 C27 30.7(4)
N3 C24 C25 C27 -154.5(3)
C25 N4 C28 O6 3.1(5)
C25 N4 C28 C29 -178.0(3)
O6 C28 C29 C30 -46.6(4)
N4 C28 C29 C30 134.5(3)
O6 C28 C29 C33 71.2(3)
N4 C28 C29 C33 -107.8(3)
C28 C29 C30 C31 155.2(3)
C33 C29 C30 C31 32.9(3)
C29 C30 C31 C32 -40.9(4)
C30 C31 C32 C33 32.6(4)
C34 N5 C33 C32 162.5(3)
C34 N5 C33 C29 -79.4(3)
C31 C32 C33 N5 110.8(3)
C31 C32 C33 C29 -11.6(3)
C28 C29 C33 N5 102.1(3)
C30 C29 C33 N5 -135.6(3)
C28 C29 C33 C32 -135.8(3)
C30 C29 C33 C32 -13.5(3)
C33 N5 C34 O7 -7.2(4)
C33 N5 C34 C35 171.2(2)
O7 C34 C35 C36 -34.3(4)
N5 C34 C35 C36 147.3(3)
O7 C34 C35 C39 79.4(3)
N5 C34 C35 C39 -99.0(3)
C34 C35 C36 C37 164.7(2)
C39 C35 C36 C37 44.4(3)
C35 C36 C37 C38 -31.7(3)
C36 C37 C38 C39 6.2(3)
C40 N6 C39 C35 -108.4(3)
C40 N6 C39 C38 132.1(3)
C34 C35 C39 N6 73.3(3)
C36 C35 C39 N6 -164.5(2)
C34 C35 C39 C38 -162.6(2)
C36 C35 C39 C38 -40.4(3)
C37 C38 C39 N6 146.7(2)
C37 C38 C39 C35 21.5(3)
C39 N6 C40 O8 -0.4(4)
C39 N6 C40 O9 178.7(2)
C41 O9 C40 O8 -10.2(4)
C41 O9 C40 N6 170.8(2)
C40 O9 C41 C44 -60.5(3)
C40 O9 C41 C42 -178.5(2)
C40 O9 C41 C43 63.7(3)
C6A C1A C2A C3A -0.2(5)
C1A C2A C3A C4A 0.2(5)
C2A C3A C4A C5A -0.2(5)
C3A C4A C5A C6A 0.3(5)
C4A C5A C6A C1A -0.4(4)
C4A C5A C6A C7A 177.4(3)
C2A C1A C6A C5A 0.3(4)
C2A C1A C6A C7A -177.5(3)
C8A O1A C7A C6A 95.2(3)
C5A C6A C7A O1A 44.8(4)
C1A C6A C7A O1A -137.4(3)
C7A O1A C8A O2A -1.8(4)
C7A O1A C8A C9A -177.2(2)
C12A N1A C9A C10A 72.6(3)
C12A N1A C9A C11A -166.3(3)
C12A N1A C9A C8A -49.4(3)
O2A C8A C9A N1A 144.9(3)
O1A C8A C9A N1A -39.6(3)
O2A C8A C9A C10A 22.6(4)
O1A C8A C9A C10A -162.0(2)
O2A C8A C9A C11A -97.5(3)
O1A C8A C9A C11A 77.9(3)
C9A N1A C12A O3A -1.9(4)
C9A N1A C12A C13A 177.4(2)
O3A C12A C13A C14A -53.1(4)
N1A C12A C13A C14A 127.6(3)
O3A C12A C13A C17A 64.6(3)
N1A C12A C13A C17A -114.7(3)
C12A C13A C14A C15A 163.4(2)
C17A C13A C14A C15A 41.3(3)
C13A C14A C15A C16A -43.5(3)
C14A C15A C16A C17A 28.9(3)
C18A N2A C17A C16A 125.2(3)
C18A N2A C17A C13A -116.6(3)
C15A C16A C17A N2A 118.2(3)
C15A C16A C17A C13A -3.4(3)
C12A C13A C17A N2A 89.8(3)
C14A C13A C17A N2A -147.4(2)
C12A C13A C17A C16A -146.5(2)
C14A C13A C17A C16A -23.7(3)
C17A N2A C18A O4A -4.5(5)
C17A N2A C18A C19A 174.9(3)
O4A C18A C19A C20A -7.2(4)
N2A C18A C19A C20A 173.4(3)
O4A C18A C19A C23A 111.6(3)
N2A C18A C19A C23A -67.8(3)
C18A C19A C20A C21A 162.8(3)
C23A C19A C20A C21A 38.7(4)
C19A C20A C21A C22A -33.3(4)
C20A C21A C22A C23A 14.7(5)
C24A N3A C23A C22A 120.8(3)
C24A N3A C23A C19A -121.5(3)
C21A C22A C23A N3A 132.7(3)
C21A C22A C23A C19A 9.6(4)
C18A C19A C23A N3A 83.6(3)
C20A C19A C23A N3A -152.0(2)
C18A C19A C23A C22A -154.3(3)
C20A C19A C23A C22A -29.8(3)
C23A N3A C24A O5A 0.8(4)
C23A N3A C24A C25A -173.7(3)
C28A N4A C25A C26A -172.6(3)
C28A N4A C25A C27A 67.3(3)
C28A N4A C25A C24A -56.2(3)
O5A C24A C25A N4A 152.5(3)
N3A C24A C25A N4A -32.7(3)
O5A C24A C25A C26A -91.3(3)
N3A C24A C25A C26A 83.4(3)
O5A C24A C25A C27A 29.0(4)
N3A C24A C25A C27A -156.3(3)
C25A N4A C28A O6A 3.5(4)
C25A N4A C28A C29A -176.9(2)
O6A C28A C29A C33A 67.9(3)
N4A C28A C29A C33A -111.6(3)
O6A C28A C29A C30A -49.2(4)
N4A C28A C29A C30A 131.3(3)
C28A C29A C30A C31A 113.3(3)
C33A C29A C30A C31A -7.9(3)
C29A C30A C31A C32A 31.5(4)
C30A C31A C32A C33A -42.8(4)
C34A N5A C33A C32A 164.6(3)
C34A N5A C33A C29A -78.1(3)
C31A C32A C33A N5A 160.0(3)
C31A C32A C33A C29A 37.5(4)
C28A C29A C33A N5A 100.5(3)
C30A C29A C33A N5A -139.0(3)
C28A C29A C33A C32A -138.4(3)
C30A C29A C33A C32A -18.0(3)
C33A N5A C34A O7A -5.3(4)
C33A N5A C34A C35A 171.6(2)
O7A C34A C35A C36A -31.7(4)
N5A C34A C35A C36A 151.4(3)
O7A C34A C35A C39A 82.0(3)
N5A C34A C35A C39A -94.9(3)
C34A C35A C36A C37A 164.6(2)
C39A C35A C36A C37A 44.7(3)
C35A C36A C37A C38A -30.9(3)
C36A C37A C38A C39A 4.5(3)
C40A N6A C39A C38A 127.9(3)
C40A N6A C39A C35A -112.5(3)
C37A C38A C39A N6A 148.8(2)
C37A C38A C39A C35A 23.3(3)
C34A C35A C39A N6A 70.6(3)
C36A C35A C39A N6A -166.8(2)
C34A C35A C39A C38A -164.6(2)
C36A C35A C39A C38A -42.0(3)
C39A N6A C40A O8A 6.3(4)
C39A N6A C40A O9A -174.1(2)
C41A O9A C40A O8A -3.8(4)
C41A O9A C40A N6A 176.6(2)
C40A O9A C41A C43A -64.5(4)
C40A O9A C41A C42A 177.7(2)
C40A O9A C41A C44A 59.7(3)
